data_4034552
loop_
_publ_author_name
'Filimonov, Valeriy O.'
'Dianova, Lidia N.'
'Beryozkina, Tetyana V.'
'Mazur, Dmitrii'
'Beliaev, Nikolai A.'
'Volkova, Natalia N.'
'Ilkin, Vladimir G.'
'Dehaen, Wim'
'Lebedev, Albert T.'
'Bakulev, Vasiliy A.'

_publ_section_title
;
 Water/Alkali-Catalyzed Reactions of Azides with 2-Cyanothioacetamides.
 Eco-Friendly Synthesis of Monocyclic and Bicyclic
 1,2,3-Thiadiazole-4-carbimidamides and
 5-Amino-1,2,3-triazole-4-carbothioamides.
;
_journal_issue 21
_journal_name_full 'The Journal of organic chemistry'
_journal_page_first 13430
_journal_page_last 13446
_journal_paper_doi 10.1021/acs.joc.9b01599
_journal_volume 84
_journal_year 2019
_chemical_absolute_configuration ad
_chemical_formula_moiety 'C9 H14 N5 O2 S2, C4 H10 N'
_chemical_formula_sum 'C13 H24 N6 O2 S2'
_chemical_formula_weight 360.50
_space_group_crystal_system orthorhombic
_space_group_IT_number 19
_space_group_name_Hall 'P 2ac 2ab'
_space_group_name_H-M_alt 'P 21 21 21'
_atom_sites_solution_hydrogens geom
_atom_sites_solution_primary direct
_atom_sites_solution_secondary difmap
_audit_creation_date 2019-05-17
_audit_creation_method
;
  Olex2 1.2-ac2
  (compiled 2012.03.27 svn.r2268, GUI svn.r4156)
;
_cell_angle_alpha 90.00
_cell_angle_beta 90.00
_cell_angle_gamma 90.00
_cell_formula_units_Z 4
_cell_length_a 8.530(6)
_cell_length_b 9.037(4)
_cell_length_c 23.329(16)
_cell_measurement_reflns_used 5427
_cell_measurement_temperature 295(2)
_cell_measurement_theta_max 65.2392
_cell_measurement_theta_min 3.7877
_cell_volume 1798.3(19)
_computing_cell_refinement
;
CrysAlis RED, Oxford Diffraction Ltd.,
Version 1.171.29.9 (release 23-03-2006 CrysAlis171 .NET)
(compiled Mar 23 2006,23:39:28)
;
_computing_data_collection
;
CrysAlis CCD, Oxford Diffraction Ltd.,
Version 1.171.29.9 (release 23-03-2006 CrysAlis171 .NET)
(compiled Mar 23 2006,23:39:28)
;
_computing_data_reduction
;
CrysAlis RED, Oxford Diffraction Ltd.,
Version 1.171.29.9 (release 23-03-2006 CrysAlis171 .NET)
(compiled Mar 23 2006,23:39:28)
;
_computing_molecular_graphics
;
O. V. Dolomanov, L. J. Bourhis, R. J. Gildea, J. A. K. Howard and H. Puschmann,
OLEX2: a complete structure solution, refinement and analysis program.
J. Appl. Cryst. (2009). 42, 339-341.
;
_computing_publication_material
;
O. V. Dolomanov, L. J. Bourhis, R. J. Gildea, J. A. K. Howard and H. Puschmann,
OLEX2: a complete structure solution, refinement and analysis program.
J. Appl. Cryst. (2009). 42, 339-341.
;
_computing_structure_refinement
;
SHELXL, G.M. Sheldrick, Acta Cryst.
(2008). A64, 112-122
;
_computing_structure_solution
;
SHELXS, G.M. Sheldrick, Acta Cryst.
(2008). A64, 112-122
;
_diffrn_ambient_temperature 295(2)
_diffrn_measured_fraction_theta_full 0.975
_diffrn_measured_fraction_theta_max 0.975
_diffrn_measurement_device_type 'Xcalibur 3'
_diffrn_measurement_method 'phi and omega scans'
_diffrn_radiation_monochromator graphite
_diffrn_radiation_type CuK\a
_diffrn_radiation_wavelength 1.54184
_diffrn_reflns_av_R_equivalents 0.0847
_diffrn_reflns_av_unetI/netI 0.0623
_diffrn_reflns_limit_h_max 10
_diffrn_reflns_limit_h_min -10
_diffrn_reflns_limit_k_max 9
_diffrn_reflns_limit_k_min -10
_diffrn_reflns_limit_l_max 27
_diffrn_reflns_limit_l_min -22
_diffrn_reflns_number 13656
_diffrn_reflns_theta_full 65.98
_diffrn_reflns_theta_max 65.98
_diffrn_reflns_theta_min 3.79
_diffrn_source 'fine-focus sealed tube'
_diffrn_standards_decay_% 0
_diffrn_standards_interval_count 0
_diffrn_standards_interval_time 0
_diffrn_standards_number 0
_exptl_absorpt_coefficient_mu 2.840
_exptl_absorpt_correction_T_max 1.12727
_exptl_absorpt_correction_T_min 0.84654
_exptl_absorpt_correction_type multi-scan
_exptl_absorpt_process_details
;
CrysAlis RED, Oxford Diffraction Ltd.,
Version 1.171.29.9 (release 23-03-2006 CrysAlis171 .NET)
(compiled Mar 23 2006,23:39:28)
Empirical absorption correction using spherical harmonics,
 implemented in SCALE3 ABSPACK scaling algorithm.
;
_exptl_crystal_colour colorless
_exptl_crystal_density_diffrn 1.332
_exptl_crystal_density_method 'not measured'
_exptl_crystal_description prism
_exptl_crystal_F_000 768
_exptl_crystal_size_max 0.25
_exptl_crystal_size_mid 0.20
_exptl_crystal_size_min 0.15
_refine_diff_density_max 0.313
_refine_diff_density_min -0.309
_refine_diff_density_rms 0.058
_refine_ls_abs_structure_details 'Flack H D (1983), Acta Cryst. A39, 876-881'
_refine_ls_abs_structure_Flack 0.01(2)
_refine_ls_extinction_coef 0.0141(9)
_refine_ls_extinction_expression Fc^*^=kFc[1+0.001xFc^2^\l^3^/sin(2\q)]^-1/4^
_refine_ls_extinction_method SHELXL
_refine_ls_goodness_of_fit_ref 1.038
_refine_ls_hydrogen_treatment mixed
_refine_ls_matrix_type full
_refine_ls_number_parameters 218
_refine_ls_number_reflns 2984
_refine_ls_number_restraints 0
_refine_ls_restrained_S_all 1.038
_refine_ls_R_factor_all 0.0507
_refine_ls_R_factor_gt 0.0450
_refine_ls_shift/su_max 0.000
_refine_ls_shift/su_mean 0.000
_refine_ls_structure_factor_coef Fsqd
_refine_ls_weighting_details 'calc w=1/[\s^2^(Fo^2^)+(0.0610P)^2^+0.0000P] where P=(Fo^2^+2Fc^2^)/3'
_refine_ls_weighting_scheme calc
_refine_ls_wR_factor_gt 0.1028
_refine_ls_wR_factor_ref 0.1042
_reflns_number_gt 2472
_reflns_number_total 2984
_reflns_threshold_expression >2sigma(I)
_cod_data_source_file jo9b01599_si_003.cif
_cod_data_source_block dc
_cod_original_cell_volume 1798(2)
_cod_database_code 4034552

loop_
_space_group_symop_id
_space_group_symop_operation_xyz
1 'x, y, z'
2 '-x+1/2, -y, z+1/2'
3 '-x, y+1/2, -z+1/2'
4 'x+1/2, -y+1/2, -z'

loop_
_atom_site_label
_atom_site_type_symbol
_atom_site_fract_x
_atom_site_fract_y
_atom_site_fract_z
_atom_site_U_iso_or_equiv
_atom_site_adp_type
_atom_site_occupancy
_atom_site_symmetry_multiplicity
_atom_site_calc_flag
_atom_site_refinement_flags
S1 S 0.05552(9) 1.67728(8) 0.20278(3) 0.0460(2) Uani 1 1 d .
O1 O -0.0007(3) 1.8123(2) 0.17912(12) 0.0647(7) Uani 1 1 d .
N1 N 0.2857(3) 1.2286(3) 0.13951(10) 0.0425(6) Uani 1 1 d .
C1 C 0.1033(3) 1.3327(4) 0.06656(12) 0.0407(6) Uani 1 1 d .
S2 S 0.07155(13) 1.49363(11) 0.03134(3) 0.0635(3) Uani 1 1 d .
C2 C 0.1934(3) 1.3394(3) 0.11955(11) 0.0360(6) Uani 1 1 d .
N2 N 0.3560(3) 1.2785(3) 0.18610(11) 0.0461(6) Uani 1 1 d .
O2 O 0.1505(4) 1.6833(3) 0.25275(11) 0.0715(7) Uani 1 1 d .
N3 N 0.3166(3) 1.4197(3) 0.19730(11) 0.0440(6) Uani 1 1 d .
C3 C 0.2158(3) 1.4581(3) 0.15622(12) 0.0371(6) Uani 1 1 d .
C4 C 0.6566(4) 1.0225(4) 0.15013(16) 0.0592(9) Uani 1 1 d .
H4A H 0.6342 1.1037 0.1242 0.071 Uiso 1 1 calc R
H4B H 0.7648 1.0303 0.1626 0.071 Uiso 1 1 calc R
N4 N 0.0525(3) 1.2038(3) 0.04666(11) 0.0477(6) Uani 1 1 d .
N5 N 0.5490(3) 1.0268(3) 0.20025(11) 0.0412(5) Uani 1 1 d .
H5D H 0.610(6) 0.996(5) 0.239(2) 0.094(15) Uiso 1 1 d .
H5E H 0.511(4) 1.114(4) 0.2043(16) 0.053(10) Uiso 1 1 d .
C5 C -0.1010(5) 1.5612(5) 0.2163(2) 0.0791(13) Uani 1 1 d .
H5A H -0.1632 1.6014 0.2469 0.119 Uiso 1 1 calc R
H5B H -0.0627 1.4653 0.2272 0.119 Uiso 1 1 calc R
H5C H -0.1641 1.5524 0.1824 0.119 Uiso 1 1 calc R
N6 N 0.1552(3) 1.6012(3) 0.15180(11) 0.0435(6) Uani 1 1 d .
H6 H 0.1714 1.6505 0.1208 0.052 Uiso 1 1 calc R
C6 C 0.0552(4) 1.0626(4) 0.07705(15) 0.0547(8) Uani 1 1 d .
H6A H -0.0501 1.0223 0.0791 0.066 Uiso 1 1 calc R
H6B H 0.0927 1.0775 0.1159 0.066 Uiso 1 1 calc R
C7 C 0.1608(6) 0.9560(4) 0.04629(18) 0.0678(10) Uani 1 1 d .
H7A H 0.1585 0.8609 0.0655 0.081 Uiso 1 1 calc R
H7B H 0.2676 0.9926 0.0471 0.081 Uiso 1 1 calc R
C8 C 0.1079(7) 0.9374(5) -0.01552(19) 0.0856(14) Uani 1 1 d .
H8A H 0.1841 0.8778 -0.0360 0.103 Uiso 1 1 calc R
H8B H 0.0085 0.8854 -0.0163 0.103 Uiso 1 1 calc R
C9 C 0.0901(6) 1.0831(5) -0.04517(16) 0.0725(11) Uani 1 1 d .
H9A H 0.1928 1.1266 -0.0508 0.087 Uiso 1 1 calc R
H9B H 0.0434 1.0673 -0.0826 0.087 Uiso 1 1 calc R
C10 C -0.0095(5) 1.1877(5) -0.01188(15) 0.0666(10) Uani 1 1 d .
H10A H -0.0109 1.2834 -0.0307 0.080 Uiso 1 1 calc R
H10B H -0.1162 1.1508 -0.0103 0.080 Uiso 1 1 calc R
C11 C 0.4362(4) 0.9025(4) 0.19325(15) 0.0529(7) Uani 1 1 d .
H11A H 0.4061 0.8620 0.2302 0.063 Uiso 1 1 calc R
H11B H 0.3427 0.9347 0.1731 0.063 Uiso 1 1 calc R
C12 C 0.5235(5) 0.7935(4) 0.1595(2) 0.0764(12) Uani 1 1 d .
H12A H 0.4523 0.7334 0.1369 0.092 Uiso 1 1 calc R
H12B H 0.5837 0.7291 0.1844 0.092 Uiso 1 1 calc R
C13 C 0.6294(6) 0.8794(5) 0.12144(18) 0.0728(11) Uani 1 1 d .
H13A H 0.7277 0.8272 0.1160 0.087 Uiso 1 1 calc R
H13B H 0.5811 0.8945 0.0843 0.087 Uiso 1 1 calc R

loop_
_atom_site_aniso_label
_atom_site_aniso_U_11
_atom_site_aniso_U_22
_atom_site_aniso_U_33
_atom_site_aniso_U_23
_atom_site_aniso_U_13
_atom_site_aniso_U_12
S1 0.0469(4) 0.0362(4) 0.0549(4) 0.0017(3) 0.0016(4) 0.0085(3)
O1 0.0801(15) 0.0352(11) 0.0790(16) 0.0085(11) 0.0057(14) 0.0183(12)
N1 0.0442(13) 0.0432(13) 0.0401(12) -0.0020(10) -0.0081(11) 0.0090(11)
C1 0.0321(13) 0.0518(16) 0.0383(14) -0.0012(13) -0.0022(11) 0.0056(13)
S2 0.0784(6) 0.0617(5) 0.0503(5) 0.0119(4) -0.0189(5) 0.0111(5)
C2 0.0307(13) 0.0423(14) 0.0349(13) 0.0027(12) 0.0012(11) 0.0052(12)
N2 0.0514(14) 0.0442(13) 0.0428(13) -0.0062(10) -0.0118(12) 0.0131(11)
O2 0.0843(17) 0.0717(16) 0.0584(14) -0.0122(13) -0.0151(14) 0.0199(15)
N3 0.0429(12) 0.0432(13) 0.0459(13) -0.0054(12) -0.0130(12) 0.0091(10)
C3 0.0318(13) 0.0358(13) 0.0436(14) 0.0003(11) 0.0000(13) 0.0033(11)
C4 0.061(2) 0.060(2) 0.0565(19) -0.0009(17) 0.0154(17) -0.0045(17)
N4 0.0435(12) 0.0583(15) 0.0412(12) -0.0068(12) -0.0077(12) 0.0016(13)
N5 0.0389(12) 0.0414(12) 0.0434(12) 0.0024(10) -0.0022(12) 0.0055(11)
C5 0.052(2) 0.062(2) 0.124(4) 0.023(2) 0.026(2) 0.0010(17)
N6 0.0495(13) 0.0356(12) 0.0455(13) 0.0053(11) 0.0028(12) 0.0073(11)
C6 0.0493(16) 0.0589(18) 0.0559(17) -0.0058(15) 0.0052(18) -0.0157(17)
C7 0.081(3) 0.0507(19) 0.072(2) -0.0025(18) -0.003(2) -0.0053(19)
C8 0.106(4) 0.073(3) 0.077(3) -0.033(2) -0.005(3) -0.001(2)
C9 0.081(3) 0.089(3) 0.0477(19) -0.0194(19) -0.013(2) -0.001(2)
C10 0.065(2) 0.083(3) 0.0523(19) -0.0148(19) -0.0285(17) 0.008(2)
C11 0.0406(14) 0.0543(17) 0.064(2) 0.0057(15) 0.0014(17) 0.0005(15)
C12 0.067(2) 0.057(2) 0.105(3) -0.020(2) 0.009(2) -0.0013(19)
C13 0.082(3) 0.078(2) 0.058(2) -0.0166(19) 0.012(2) -0.005(2)

loop_
_atom_type_symbol
_atom_type_description
_atom_type_scat_dispersion_real
_atom_type_scat_dispersion_imag
_atom_type_scat_source
C C 0.0181 0.0091 'International Tables Vol C Tables 4.2.6.8 and 6.1.1.4'
H H 0.0000 0.0000 'International Tables Vol C Tables 4.2.6.8 and 6.1.1.4'
N N 0.0311 0.0180 'International Tables Vol C Tables 4.2.6.8 and 6.1.1.4'
O O 0.0492 0.0322 'International Tables Vol C Tables 4.2.6.8 and 6.1.1.4'
S S 0.3331 0.5567 'International Tables Vol C Tables 4.2.6.8 and 6.1.1.4'

loop_
_geom_angle_atom_site_label_1
_geom_angle_atom_site_label_2
_geom_angle_atom_site_label_3
_geom_angle
O1 S1 C5 109.35(19)
O1 S1 N6 104.89(15)
O2 S1 O1 118.52(17)
O2 S1 C5 108.3(2)
O2 S1 N6 108.69(16)
N6 S1 C5 106.41(19)
N2 N1 C2 107.1(2)
C2 C1 S2 117.5(2)
N4 C1 S2 122.2(2)
N4 C1 C2 120.4(3)
N1 C2 C1 124.5(3)
N1 C2 C3 106.3(2)
C3 C2 C1 128.9(3)
N1 N2 N3 111.7(2)
C3 N3 N2 105.6(2)
C2 C3 N6 128.4(3)
N3 C3 C2 109.3(2)
N3 C3 N6 122.2(3)
H4A C4 H4B 108.6
N5 C4 H4A 110.4
N5 C4 H4B 110.4
C13 C4 H4A 110.4
C13 C4 H4B 110.4
C13 C4 N5 106.4(3)
C1 N4 C6 126.3(2)
C1 N4 C10 121.9(3)
C6 N4 C10 111.7(3)
C4 N5 H5D 111(2)
C4 N5 H5E 110(3)
C4 N5 C11 107.0(3)
H5D N5 H5E 109(4)
C11 N5 H5D 102(3)
C11 N5 H5E 118(2)
S1 C5 H5A 109.5
S1 C5 H5B 109.5
S1 C5 H5C 109.5
H5A C5 H5B 109.5
H5A C5 H5C 109.5
H5B C5 H5C 109.5
S1 N6 H6 118.8
C3 N6 S1 122.3(2)
C3 N6 H6 118.8
N4 C6 H6A 109.7
N4 C6 H6B 109.7
N4 C6 C7 109.8(3)
H6A C6 H6B 108.2
C7 C6 H6A 109.7
C7 C6 H6B 109.7
C6 C7 H7A 109.6
C6 C7 H7B 109.6
C6 C7 C8 110.3(4)
H7A C7 H7B 108.1
C8 C7 H7A 109.6
C8 C7 H7B 109.6
C7 C8 H8A 109.3
C7 C8 H8B 109.3
H8A C8 H8B 107.9
C9 C8 C7 111.8(3)
C9 C8 H8A 109.3
C9 C8 H8B 109.3
C8 C9 H9A 109.2
C8 C9 H9B 109.2
H9A C9 H9B 107.9
C10 C9 C8 112.1(4)
C10 C9 H9A 109.2
C10 C9 H9B 109.2
N4 C10 C9 110.0(3)
N4 C10 H10A 109.7
N4 C10 H10B 109.7
C9 C10 H10A 109.7
C9 C10 H10B 109.7
H10A C10 H10B 108.2
N5 C11 H11A 111.0
N5 C11 H11B 111.0
H11A C11 H11B 109.0
C12 C11 N5 103.8(3)
C12 C11 H11A 111.0
C12 C11 H11B 111.0
C11 C12 H12A 110.5
C11 C12 H12B 110.5
C11 C12 C13 106.2(3)
H12A C12 H12B 108.7
C13 C12 H12A 110.5
C13 C12 H12B 110.5
C4 C13 C12 106.4(3)
C4 C13 H13A 110.4
C4 C13 H13B 110.4
C12 C13 H13A 110.4
C12 C13 H13B 110.4
H13A C13 H13B 108.6

loop_
_geom_bond_atom_site_label_1
_geom_bond_atom_site_label_2
_geom_bond_distance
S1 O1 1.423(2)
S1 O2 1.421(3)
S1 C5 1.727(4)
S1 N6 1.615(3)
N1 C2 1.356(4)
N1 N2 1.321(4)
C1 S2 1.692(3)
C1 C2 1.457(4)
C1 N4 1.327(4)
C2 C3 1.385(4)
N2 N3 1.346(4)
N3 C3 1.334(4)
C3 N6 1.396(4)
C4 H4A 0.9700
C4 H4B 0.9700
C4 N5 1.487(4)
C4 C13 1.475(5)
N4 C6 1.460(4)
N4 C10 1.472(4)
N5 H5D 1.09(5)
N5 H5E 0.86(4)
N5 C11 1.488(4)
C5 H5A 0.9600
C5 H5B 0.9600
C5 H5C 0.9600
N6 H6 0.8600
C6 H6A 0.9700
C6 H6B 0.9700
C6 C7 1.501(5)
C7 H7A 0.9700
C7 H7B 0.9700
C7 C8 1.520(6)
C8 H8A 0.9700
C8 H8B 0.9700
C8 C9 1.495(7)
C9 H9A 0.9700
C9 H9B 0.9700
C9 C10 1.489(6)
C10 H10A 0.9700
C10 H10B 0.9700
C11 H11A 0.9700
C11 H11B 0.9700
C11 C12 1.465(5)
C12 H12A 0.9700
C12 H12B 0.9700
C12 C13 1.485(6)
C13 H13A 0.9700
C13 H13B 0.9700

loop_
_geom_torsion_atom_site_label_1
_geom_torsion_atom_site_label_2
_geom_torsion_atom_site_label_3
_geom_torsion_atom_site_label_4
_geom_torsion
O1 S1 N6 C3 -172.9(2)
N1 C2 C3 N3 -0.7(3)
N1 C2 C3 N6 175.3(3)
N1 N2 N3 C3 0.9(3)
C1 C2 C3 N3 -175.0(3)
C1 C2 C3 N6 1.0(5)
C1 N4 C6 C7 -116.2(3)
C1 N4 C10 C9 117.9(4)
S2 C1 C2 N1 -150.0(2)
S2 C1 C2 C3 23.4(4)
S2 C1 N4 C6 -171.3(3)
S2 C1 N4 C10 11.2(4)
C2 N1 N2 N3 -1.3(3)
C2 C1 N4 C6 10.4(5)
C2 C1 N4 C10 -167.1(3)
C2 C3 N6 S1 125.0(3)
N2 N1 C2 C1 175.9(3)
N2 N1 C2 C3 1.2(3)
N2 N3 C3 C2 -0.1(3)
N2 N3 C3 N6 -176.4(3)
O2 S1 N6 C3 59.4(3)
N3 C3 N6 S1 -59.4(4)
C4 N5 C11 C12 27.4(4)
N4 C1 C2 N1 28.4(4)
N4 C1 C2 C3 -158.2(3)
N4 C6 C7 C8 -56.6(4)
N5 C4 C13 C12 -7.8(5)
N5 C11 C12 C13 -32.3(4)
C5 S1 N6 C3 -57.1(3)
C6 N4 C10 C9 -60.0(4)
C6 C7 C8 C9 52.2(6)
C7 C8 C9 C10 -51.5(6)
C8 C9 C10 N4 54.4(5)
C10 N4 C6 C7 61.6(4)
C11 C12 C13 C4 25.3(5)
C13 C4 N5 C11 -12.2(4)
